data_7128748
loop_
_publ_author_name
'Fischer, Lukas'
'Wossidlo, Friedrich'
'Frost, Daniel'
'Coles, Nathan T.'
'Steinhauer, Simon'
'Riedel, Sebastian'
'M\"uller, Christian'

_publ_section_title
;
 One-step methylation of aromatic phosphorus heterocycles: synthesis and
 crystallographic characterization of a 1-methyl-phosphininium salt.
;
_journal_issue 75
_journal_name_full 'Chemical communications (Cambridge, England)'
_journal_page_first 9522
_journal_page_last 9525
_journal_paper_doi 10.1039/d1cc03892c
_journal_volume 57
_journal_year 2021
_chemical_formula_moiety 'C17 H37 P Si4'
_chemical_formula_sum 'C17 H37 P Si4'
_chemical_formula_weight 384.79
_chemical_properties_physical Air-sensitive
_space_group_crystal_system orthorhombic
_space_group_IT_number 61
_space_group_name_Hall '-P 2ac 2ab'
_space_group_name_H-M_alt 'P b c a'
_atom_sites_solution_hydrogens geom
_atom_sites_solution_primary dual
_audit_creation_date 2020-09-09
_audit_creation_method
;
Olex2 1.3
(compiled 2020.07.31 svn.rc2a77460 for OlexSys, GUI svn.r6145)
;
_audit_update_record
;
2021-02-09 deposited with the CCDC.	2021-08-06 downloaded from the CCDC.
;
_cell_angle_alpha 90
_cell_angle_beta 90
_cell_angle_gamma 90
_cell_formula_units_Z 4
_cell_length_a 11.0213(5)
_cell_length_b 11.8221(5)
_cell_length_c 18.3959(7)
_cell_measurement_reflns_used 9661
_cell_measurement_temperature 100.0
_cell_measurement_theta_max 29.59
_cell_measurement_theta_min 2.76
_cell_volume 2396.89(17)
_computing_cell_refinement 'SAINT V8.40B (?, 2016)'
_computing_data_reduction 'SAINT V8.40B (?, 2016)'
_computing_molecular_graphics 'Olex2 1.3 (Dolomanov et al., 2009)'
_computing_publication_material 'Olex2 1.3 (Dolomanov et al., 2009)'
_computing_structure_refinement 'SHELXL 2018/3 (Sheldrick, 2015)'
_computing_structure_solution 'SHELXT 2018/2 (Sheldrick, 2018)'
_diffrn_ambient_temperature 100.0
_diffrn_measured_fraction_theta_full 0.999
_diffrn_measured_fraction_theta_max 0.999
_diffrn_measurement_device_type 'Bruker APEX-II CCD'
_diffrn_measurement_method '\f and \w scans'
_diffrn_radiation_type MoK\a
_diffrn_radiation_wavelength 0.71073
_diffrn_reflns_av_R_equivalents 0.0503
_diffrn_reflns_av_unetI/netI 0.0112
_diffrn_reflns_Laue_measured_fraction_full 0.999
_diffrn_reflns_Laue_measured_fraction_max 0.999
_diffrn_reflns_limit_h_max 15
_diffrn_reflns_limit_h_min -15
_diffrn_reflns_limit_k_max 16
_diffrn_reflns_limit_k_min -16
_diffrn_reflns_limit_l_max 25
_diffrn_reflns_limit_l_min -25
_diffrn_reflns_number 187764
_diffrn_reflns_point_group_measured_fraction_full 0.999
_diffrn_reflns_point_group_measured_fraction_max 0.999
_diffrn_reflns_theta_full 25.242
_diffrn_reflns_theta_max 29.612
_diffrn_reflns_theta_min 2.759
_diffrn_source_current 1.0
_diffrn_source_power 0.05
_diffrn_source_voltage 50.0
_diffrn_standards_number 0
_exptl_absorpt_coefficient_mu 0.312
_exptl_absorpt_correction_T_max 0.9582
_exptl_absorpt_correction_T_min 0.8988
_exptl_absorpt_correction_type numerical
_exptl_absorpt_process_details
;
SADABS-2016/2 (Bruker,2016/2) was used for absorption correction.
wR2(int) was 0.0954 before and 0.0603 after correction.
The Ratio of minimum to maximum transmission is 0.9380.
The \l/2 correction factor is Not present.
;
_exptl_crystal_colour colourless
_exptl_crystal_colour_primary colourless
_exptl_crystal_density_diffrn 1.066
_exptl_crystal_description block
_exptl_crystal_F_000 840
_exptl_crystal_recrystallization_method 'Re-crystallisation from solvent: MeCN'
_exptl_crystal_size_max 0.309
_exptl_crystal_size_mid 0.282
_exptl_crystal_size_min 0.211
_refine_diff_density_max 0.320
_refine_diff_density_min -0.237
_refine_diff_density_rms 0.040
_refine_ls_extinction_method none
_refine_ls_goodness_of_fit_ref 1.245
_refine_ls_hydrogen_treatment constr
_refine_ls_matrix_type full
_refine_ls_number_parameters 211
_refine_ls_number_reflns 3375
_refine_ls_number_restraints 116
_refine_ls_restrained_S_all 1.330
_refine_ls_R_factor_all 0.0375
_refine_ls_R_factor_gt 0.0326
_refine_ls_shift/su_max 0.000
_refine_ls_shift/su_mean 0.000
_refine_ls_structure_factor_coef Fsqd
_refine_ls_weighting_details 'w=1/[\s^2^(Fo^2^)+(0.0257P)^2^+0.9309P] where P=(Fo^2^+2Fc^2^)/3'
_refine_ls_weighting_scheme calc
_refine_ls_wR_factor_gt 0.0808
_refine_ls_wR_factor_ref 0.0849
_reflns_Friedel_coverage 0.000
_reflns_number_gt 3075
_reflns_number_total 3375
_reflns_threshold_expression 'I > 2\s(I)'
_cod_data_source_file d1cc03892c2.cif
_cod_data_source_block ntc_tms4_2
_cod_depositor_comments 'Adding full bibliography for 7128747--7128748.cif.'
_cod_database_code 7128748
_shelx_shelxl_version_number 2018/3
_shelx_space_group_comment
;
The symmetry employed for this shelxl refinement is uniquely defined
by the following loop, which should always be used as a source of
symmetry information in preference to the above space-group names.
They are only intended as comments.
;
_olex2_refinement_description
;
1. Fixed Uiso
 At 1.2 times of:
  All C(H) groups
 At 1.5 times of:
  All C(H,H,H) groups
2. Restrained distances
 Si1-C1 \\sim Si1-C6 \\sim Si1-C8 \\sim Si1-C7
 with sigma of 0.02
 Si2-C2 \\sim Si2-C9 \\sim Si2-C10 \\sim Si2-C11
 with sigma of 0.02
 C2-C9 \\sim C2-C10 \\sim C2-C11 \\sim C9-C10 \\sim C9-C11 \\sim C10-C11
 with sigma of 0.04
 C1-C6 \\sim C1-C8 \\sim C1-C7 \\sim C6-C8 \\sim C6-C7 \\sim C8-C7
 with sigma of 0.04
 Si3-C4 \\sim Si3-C13 \\sim Si3-C14 \\sim Si3-C12
 with sigma of 0.02
 C4-C13 \\sim C4-C14 \\sim C4-C12 \\sim C13-C14 \\sim C13-C12 \\sim C14-C12
 with sigma of 0.04
 Si4-C5 \\sim Si4-C15 \\sim Si4-C16 \\sim Si4-C17
 with sigma of 0.02
 C5-C15 \\sim C5-C16 \\sim C5-C17 \\sim C16-C17 \\sim C16-C15 \\sim C17-C15
 with sigma of 0.04
3. Rigid body (RIGU) restrains
 P1, C1, C2, C3, C4, C5
 with sigma for 1-2 distances of 0.004 and sigma for 1-3 distances of 0.004
4. Others
 Fixed Sof: P1(0.5) Si1(0.5) Si2(0.5) Si3(0.5) Si4(0.5) C1(0.5) C2(0.5)
 C3(0.5) H3(0.5) C4(0.5) C5(0.5) C6(0.5) H6A(0.5) H6B(0.5) H6C(0.5) C7(0.5)
 H7A(0.5) H7B(0.5) H7C(0.5) C8(0.5) H8A(0.5) H8B(0.5) H8C(0.5) C9(0.5) H9A(0.5)
 H9B(0.5) H9C(0.5) C10(0.5) H10A(0.5) H10B(0.5) H10C(0.5) C11(0.5) H11A(0.5)
 H11B(0.5) H11C(0.5) C12(0.5) H12A(0.5) H12B(0.5) H12C(0.5) C13(0.5) H13A(0.5)
 H13B(0.5) H13C(0.5) C14(0.5) H14A(0.5) H14B(0.5) H14C(0.5) C15(0.5) H15A(0.5)
 H15B(0.5) H15C(0.5) C16(0.5) H16A(0.5) H16B(0.5) H16C(0.5) C17(0.5) H17A(0.5)
 H17B(0.5) H17C(0.5)
5.a Aromatic/amide H refined with riding coordinates:
 C3(H3)
5.b Idealised Me refined as rotating group:
 C6(H6A,H6B,H6C), C7(H7A,H7B,H7C), C8(H8A,H8B,H8C), C9(H9A,H9B,H9C), C10(H10A,
 H10B,H10C), C11(H11A,H11B,H11C), C12(H12A,H12B,H12C), C13(H13A,H13B,H13C),
 C14(H14A,H14B,H14C), C15(H15A,H15B,H15C), C16(H16A,H16B,H16C), C17(H17A,H17B,
 H17C)
;
_olex2_submission_original_sample_id NTC-TMS4_2
_olex2_submission_special_instructions 'No special instructions were received'

loop_
_space_group_symop_operation_xyz
'x, y, z'
'-x+1/2, -y, z+1/2'
'-x, y+1/2, -z+1/2'
'x+1/2, -y+1/2, -z'
'-x, -y, -z'
'x-1/2, y, -z-1/2'
'x, -y-1/2, z-1/2'
'-x-1/2, y-1/2, z'

loop_
_atom_site_label
_atom_site_type_symbol
_atom_site_fract_x
_atom_site_fract_y
_atom_site_fract_z
_atom_site_U_iso_or_equiv
_atom_site_adp_type
_atom_site_occupancy
_atom_site_site_symmetry_order
_atom_site_calc_flag
_atom_site_refinement_flags_posn
_atom_site_refinement_flags_adp
_atom_site_refinement_flags_occupancy
_atom_site_disorder_assembly
_atom_site_disorder_group
P1 P 0.54124(5) 0.44362(5) 0.59230(4) 0.02007(12) Uani 0.5 1 d . . P A -1
Si1 Si 0.3588(2) 0.5961(3) 0.66246(16) 0.0256(4) Uani 0.5 1 d D . P A -1
Si2 Si 0.2833(4) 0.7021(6) 0.4774(4) 0.0293(7) Uani 0.5 1 d D . P A -1
Si3 Si 0.6156(2) 0.4156(2) 0.34626(15) 0.0231(3) Uani 0.5 1 d D . P A -1
Si4 Si 0.7204(5) 0.3043(6) 0.5268(4) 0.0319(9) Uani 0.5 1 d D . P A -1
C1 C 0.4310(11) 0.5458(10) 0.5744(4) 0.0189(12) Uani 0.5 1 d D . P A -1
C2 C 0.4039(10) 0.5846(9) 0.5040(5) 0.0159(12) Uani 0.5 1 d D . P A -1
C3 C 0.46931(19) 0.53441(19) 0.44375(14) 0.0187(4) Uani 0.5 1 d . . P A -1
H3 H 0.447439 0.563245 0.397366 0.022 Uiso 0.5 1 calc R U P A -1
C4 C 0.5605(11) 0.4495(10) 0.4421(4) 0.0171(11) Uani 0.5 1 d D . P A -1
C5 C 0.5976(11) 0.4039(10) 0.5098(5) 0.0197(14) Uani 0.5 1 d D . P A -1
C6 C 0.4309(7) 0.7321(7) 0.6899(6) 0.0419(17) Uani 0.5 1 d D . P A -1
H6A H 0.513049 0.717409 0.707968 0.063 Uiso 0.5 1 calc R U P A -1
H6B H 0.382562 0.767528 0.728436 0.063 Uiso 0.5 1 calc R U P A -1
H6C H 0.434913 0.782820 0.647889 0.063 Uiso 0.5 1 calc R U P A -1
C7 C 0.3875(3) 0.4903(3) 0.73628(16) 0.0364(7) Uani 0.5 1 d D . P A -1
H7A H 0.354467 0.416660 0.721834 0.055 Uiso 0.5 1 calc R U P A -1
H7B H 0.348094 0.515427 0.781203 0.055 Uiso 0.5 1 calc R U P A -1
H7C H 0.475093 0.483318 0.744421 0.055 Uiso 0.5 1 calc R U P A -1
C8 C 0.1904(8) 0.6067(9) 0.6578(6) 0.047(2) Uani 0.5 1 d D . P A -1
H8A H 0.167676 0.668937 0.625330 0.071 Uiso 0.5 1 calc R U P A -1
H8B H 0.157966 0.621253 0.706540 0.071 Uiso 0.5 1 calc R U P A -1
H8C H 0.156904 0.535664 0.639144 0.071 Uiso 0.5 1 calc R U P A -1
C9 C 0.2847(13) 0.8303(11) 0.5399(9) 0.0362(17) Uani 0.5 1 d D . P A -1
H9A H 0.266396 0.806365 0.589681 0.054 Uiso 0.5 1 calc R U P A -1
H9B H 0.223404 0.884699 0.523573 0.054 Uiso 0.5 1 calc R U P A -1
H9C H 0.365008 0.865794 0.538505 0.054 Uiso 0.5 1 calc R U P A -1
C10 C 0.1242(9) 0.6337(11) 0.4758(8) 0.0369(14) Uani 0.5 1 d D . P A -1
H10A H 0.116175 0.586520 0.432231 0.055 Uiso 0.5 1 calc R U P A -1
H10B H 0.062232 0.693168 0.474964 0.055 Uiso 0.5 1 calc R U P A -1
H10C H 0.113448 0.586845 0.519210 0.055 Uiso 0.5 1 calc R U P A -1
C11 C 0.3256(4) 0.7451(4) 0.3797(3) 0.0414(9) Uani 0.5 1 d D . P A -1
H11A H 0.409598 0.772278 0.378699 0.062 Uiso 0.5 1 calc R U P A -1
H11B H 0.271208 0.805478 0.363259 0.062 Uiso 0.5 1 calc R U P A -1
H11C H 0.317512 0.679537 0.347521 0.062 Uiso 0.5 1 calc R U P A -1
C12 C 0.5719(4) 0.5332(3) 0.28284(16) 0.0373(7) Uani 0.5 1 d D . P A -1
H12A H 0.483287 0.536333 0.278535 0.056 Uiso 0.5 1 calc R U P A -1
H12B H 0.607555 0.519485 0.234857 0.056 Uiso 0.5 1 calc R U P A -1
H12C H 0.601899 0.605320 0.302041 0.056 Uiso 0.5 1 calc R U P A -1
C13 C 0.5380(6) 0.2843(7) 0.3117(5) 0.0329(12) Uani 0.5 1 d D . P A -1
H13A H 0.565129 0.218758 0.339989 0.049 Uiso 0.5 1 calc R U P A -1
H13B H 0.558654 0.272895 0.260349 0.049 Uiso 0.5 1 calc R U P A -1
H13C H 0.449983 0.292775 0.316615 0.049 Uiso 0.5 1 calc R U P A -1
C14 C 0.7852(7) 0.4060(7) 0.3362(6) 0.0343(13) Uani 0.5 1 d D . P A -1
H14A H 0.821567 0.479812 0.346871 0.052 Uiso 0.5 1 calc R U P A -1
H14B H 0.805343 0.383809 0.286314 0.052 Uiso 0.5 1 calc R U P A -1
H14C H 0.816972 0.349461 0.370172 0.052 Uiso 0.5 1 calc R U P A -1
C15 C 0.7285(15) 0.1841(11) 0.4651(9) 0.043(2) Uani 0.5 1 d D . P A -1
H15A H 0.652265 0.141575 0.467259 0.065 Uiso 0.5 1 calc R U P A -1
H15B H 0.795832 0.134791 0.479532 0.065 Uiso 0.5 1 calc R U P A -1
H15C H 0.741827 0.211192 0.415421 0.065 Uiso 0.5 1 calc R U P A -1
C16 C 0.8634(10) 0.3791(12) 0.5347(8) 0.051(3) Uani 0.5 1 d D . P A -1
H16A H 0.884365 0.413049 0.487788 0.076 Uiso 0.5 1 calc R U P A -1
H16B H 0.927209 0.325954 0.549240 0.076 Uiso 0.5 1 calc R U P A -1
H16C H 0.855955 0.438706 0.571493 0.076 Uiso 0.5 1 calc R U P A -1
C17 C 0.7033(4) 0.2217(4) 0.6130(3) 0.0447(10) Uani 0.5 1 d D . P A -1
H17A H 0.714318 0.272112 0.654729 0.067 Uiso 0.5 1 calc R U P A -1
H17B H 0.764461 0.161560 0.614505 0.067 Uiso 0.5 1 calc R U P A -1
H17C H 0.622056 0.188008 0.614839 0.067 Uiso 0.5 1 calc R U P A -1

loop_
_atom_site_aniso_label
_atom_site_aniso_U_11
_atom_site_aniso_U_22
_atom_site_aniso_U_33
_atom_site_aniso_U_23
_atom_site_aniso_U_13
_atom_site_aniso_U_12
P1 0.0205(3) 0.0208(3) 0.0190(3) 0.0011(2) 0.0012(2) 0.0073(2)
Si1 0.0324(10) 0.0200(6) 0.0244(7) 0.0009(4) 0.0104(6) 0.0044(6)
Si2 0.0187(11) 0.0355(13) 0.0336(13) 0.0090(8) 0.0012(7) 0.0052(10)
Si3 0.0265(9) 0.0209(7) 0.0219(7) -0.0002(5) 0.0059(5) 0.0003(6)
Si4 0.0309(16) 0.0344(12) 0.0303(11) 0.0142(11) 0.0020(8) -0.0023(8)
C1 0.018(2) 0.0139(13) 0.025(3) 0.004(2) 0.001(2) 0.0007(13)
C2 0.0131(14) 0.016(2) 0.018(3) -0.001(2) 0.0078(19) 0.0009(12)
C3 0.0192(10) 0.0194(10) 0.0177(10) 0.0032(8) -0.0013(8) -0.0004(7)
C4 0.0156(15) 0.0132(17) 0.022(3) 0.000(2) 0.005(2) -0.0008(11)
C5 0.0208(16) 0.023(2) 0.016(3) 0.0023(18) 0.0045(18) -0.0042(14)
C6 0.061(4) 0.030(2) 0.035(2) -0.0056(16) 0.009(3) -0.003(3)
C7 0.054(2) 0.0305(15) 0.0245(15) 0.0036(11) 0.0133(13) 0.0081(13)
C8 0.035(3) 0.060(4) 0.046(3) 0.013(2) 0.024(3) 0.010(2)
C9 0.028(2) 0.015(3) 0.066(3) 0.000(2) 0.008(2) 0.008(2)
C10 0.019(2) 0.042(2) 0.049(3) 0.0042(19) -0.004(2) 0.005(2)
C11 0.041(2) 0.043(2) 0.0402(19) 0.0193(17) 0.0086(16) 0.0181(16)
C12 0.054(2) 0.0356(16) 0.0225(14) 0.0049(11) 0.0082(13) 0.0073(14)
C13 0.040(3) 0.031(3) 0.0272(18) -0.0053(17) 0.0011(19) -0.006(2)
C14 0.036(3) 0.034(2) 0.0335(19) 0.0003(18) 0.011(2) -0.003(2)
C15 0.043(5) 0.019(3) 0.068(5) 0.013(3) 0.009(3) 0.008(3)
C16 0.026(3) 0.063(5) 0.063(6) 0.029(4) -0.004(3) 0.006(3)
C17 0.049(2) 0.045(2) 0.0396(18) 0.0188(18) 0.0142(16) 0.0258(16)

loop_
_atom_type_symbol
_atom_type_description
_atom_type_scat_dispersion_real
_atom_type_scat_dispersion_imag
_atom_type_scat_source
C C 0.0033 0.0016 'International Tables Vol C Tables 4.2.6.8 and 6.1.1.4'
H H 0.0000 0.0000 'International Tables Vol C Tables 4.2.6.8 and 6.1.1.4'
P P 0.1023 0.0942 'International Tables Vol C Tables 4.2.6.8 and 6.1.1.4'
Si Si 0.0817 0.0704 'International Tables Vol C Tables 4.2.6.8 and 6.1.1.4'

loop_
_geom_angle_atom_site_label_1
_geom_angle_atom_site_label_2
_geom_angle_atom_site_label_3
_geom_angle
_geom_angle_site_symmetry_1
_geom_angle_site_symmetry_3
_geom_angle_publ_flag
C5 P1 C1 106.0(4) . . ?
C6 Si1 C1 108.8(5) . . ?
C6 Si1 C7 107.9(4) . . ?
C7 Si1 C1 109.8(4) . . ?
C8 Si1 C1 113.6(5) . . ?
C8 Si1 C6 112.3(4) . . ?
C8 Si1 C7 104.3(4) . . ?
C9 Si2 C2 113.8(6) . . ?
C9 Si2 C10 110.5(6) . . ?
C9 Si2 C11 110.6(6) . . ?
C10 Si2 C2 108.6(6) . . ?
C11 Si2 C2 104.7(4) . . ?
C11 Si2 C10 108.4(6) . . ?
C12 Si3 C4 109.7(4) . . ?
C12 Si3 C13 106.5(3) . . ?
C12 Si3 C14 103.8(3) . . ?
C13 Si3 C4 110.0(5) . . ?
C14 Si3 C4 114.8(5) . . ?
C14 Si3 C13 111.6(3) . . ?
C5 Si4 C15 115.7(7) . . ?
C5 Si4 C17 114.1(4) . . ?
C15 Si4 C17 97.2(6) . . ?
C16 Si4 C5 110.2(7) . . ?
C16 Si4 C15 112.8(7) . . ?
C16 Si4 C17 105.9(6) . . ?
P1 C1 Si1 110.3(5) . . ?
C2 C1 P1 123.2(6) . . ?
C2 C1 Si1 126.4(8) . . ?
C1 C2 Si2 126.7(8) . . ?
C1 C2 C3 117.7(7) . . ?
C3 C2 Si2 115.6(5) . . ?
C2 C3 H3 114.4 . . ?
C4 C3 C2 131.1(5) . . ?
C4 C3 H3 114.4 . . ?
C3 C4 Si3 113.2(6) . . ?
C5 C4 Si3 129.8(9) . . ?
C5 C4 C3 117.0(6) . . ?
P1 C5 Si4 107.2(5) . . ?
C4 C5 P1 124.9(8) . . ?
C4 C5 Si4 127.7(8) . . ?
Si1 C6 H6A 109.5 . . ?
Si1 C6 H6B 109.5 . . ?
Si1 C6 H6C 109.5 . . ?
H6A C6 H6B 109.5 . . ?
H6A C6 H6C 109.5 . . ?
H6B C6 H6C 109.5 . . ?
Si1 C7 H7A 109.5 . . ?
Si1 C7 H7B 109.5 . . ?
Si1 C7 H7C 109.5 . . ?
H7A C7 H7B 109.5 . . ?
H7A C7 H7C 109.5 . . ?
H7B C7 H7C 109.5 . . ?
Si1 C8 H8A 109.5 . . ?
Si1 C8 H8B 109.5 . . ?
Si1 C8 H8C 109.5 . . ?
H8A C8 H8B 109.5 . . ?
H8A C8 H8C 109.5 . . ?
H8B C8 H8C 109.5 . . ?
Si2 C9 H9A 109.5 . . ?
Si2 C9 H9B 109.5 . . ?
Si2 C9 H9C 109.5 . . ?
H9A C9 H9B 109.5 . . ?
H9A C9 H9C 109.5 . . ?
H9B C9 H9C 109.5 . . ?
Si2 C10 H10A 109.5 . . ?
Si2 C10 H10B 109.5 . . ?
Si2 C10 H10C 109.5 . . ?
H10A C10 H10B 109.5 . . ?
H10A C10 H10C 109.5 . . ?
H10B C10 H10C 109.5 . . ?
Si2 C11 H11A 109.5 . . ?
Si2 C11 H11B 109.5 . . ?
Si2 C11 H11C 109.5 . . ?
H11A C11 H11B 109.5 . . ?
H11A C11 H11C 109.5 . . ?
H11B C11 H11C 109.5 . . ?
Si3 C12 H12A 109.5 . . ?
Si3 C12 H12B 109.5 . . ?
Si3 C12 H12C 109.5 . . ?
H12A C12 H12B 109.5 . . ?
H12A C12 H12C 109.5 . . ?
H12B C12 H12C 109.5 . . ?
Si3 C13 H13A 109.5 . . ?
Si3 C13 H13B 109.5 . . ?
Si3 C13 H13C 109.5 . . ?
H13A C13 H13B 109.5 . . ?
H13A C13 H13C 109.5 . . ?
H13B C13 H13C 109.5 . . ?
Si3 C14 H14A 109.5 . . ?
Si3 C14 H14B 109.5 . . ?
Si3 C14 H14C 109.5 . . ?
H14A C14 H14B 109.5 . . ?
H14A C14 H14C 109.5 . . ?
H14B C14 H14C 109.5 . . ?
Si4 C15 H15A 109.5 . . ?
Si4 C15 H15B 109.5 . . ?
Si4 C15 H15C 109.5 . . ?
H15A C15 H15B 109.5 . . ?
H15A C15 H15C 109.5 . . ?
H15B C15 H15C 109.5 . . ?
Si4 C16 H16A 109.5 . . ?
Si4 C16 H16B 109.5 . . ?
Si4 C16 H16C 109.5 . . ?
H16A C16 H16B 109.5 . . ?
H16A C16 H16C 109.5 . . ?
H16B C16 H16C 109.5 . . ?
Si4 C17 H17A 109.5 . . ?
Si4 C17 H17B 109.5 . . ?
Si4 C17 H17C 109.5 . . ?
H17A C17 H17B 109.5 . . ?
H17A C17 H17C 109.5 . . ?
H17B C17 H17C 109.5 . . ?

loop_
_geom_bond_atom_site_label_1
_geom_bond_atom_site_label_2
_geom_bond_distance
_geom_bond_site_symmetry_2
_geom_bond_publ_flag
P1 C1 1.745(11) . ?
P1 C5 1.707(11) . ?
Si1 C1 1.900(7) . ?
Si1 C6 1.863(9) . ?
Si1 C7 1.874(4) . ?
Si1 C8 1.862(8) . ?
Si2 C2 1.983(8) . ?
Si2 C9 1.902(11) . ?
Si2 C10 1.931(10) . ?
Si2 C11 1.925(7) . ?
Si3 C4 1.907(7) . ?
Si3 C12 1.879(4) . ?
Si3 C13 1.883(8) . ?
Si3 C14 1.882(8) . ?
Si4 C5 1.820(10) . ?
Si4 C15 1.821(11) . ?
Si4 C16 1.813(11) . ?
Si4 C17 1.872(6) . ?
C1 C2 1.406(9) . ?
C2 C3 1.449(10) . ?
C3 H3 0.9500 . ?
C3 C4 1.421(11) . ?
C4 C5 1.417(10) . ?
C6 H6A 0.9800 . ?
C6 H6B 0.9800 . ?
C6 H6C 0.9800 . ?
C7 H7A 0.9800 . ?
C7 H7B 0.9800 . ?
C7 H7C 0.9800 . ?
C8 H8A 0.9800 . ?
C8 H8B 0.9800 . ?
C8 H8C 0.9800 . ?
C9 H9A 0.9800 . ?
C9 H9B 0.9800 . ?
C9 H9C 0.9800 . ?
C10 H10A 0.9800 . ?
C10 H10B 0.9800 . ?
C10 H10C 0.9800 . ?
C11 H11A 0.9800 . ?
C11 H11B 0.9800 . ?
C11 H11C 0.9800 . ?
C12 H12A 0.9800 . ?
C12 H12B 0.9800 . ?
C12 H12C 0.9800 . ?
C13 H13A 0.9800 . ?
C13 H13B 0.9800 . ?
C13 H13C 0.9800 . ?
C14 H14A 0.9800 . ?
C14 H14B 0.9800 . ?
C14 H14C 0.9800 . ?
C15 H15A 0.9800 . ?
C15 H15B 0.9800 . ?
C15 H15C 0.9800 . ?
C16 H16A 0.9800 . ?
C16 H16B 0.9800 . ?
C16 H16C 0.9800 . ?
C17 H17A 0.9800 . ?
C17 H17B 0.9800 . ?
C17 H17C 0.9800 . ?

loop_
_geom_torsion_atom_site_label_1
_geom_torsion_atom_site_label_2
_geom_torsion_atom_site_label_3
_geom_torsion_atom_site_label_4
_geom_torsion
_geom_torsion_site_symmetry_1
_geom_torsion_site_symmetry_2
_geom_torsion_site_symmetry_3
_geom_torsion_site_symmetry_4
_geom_torsion_publ_flag
P1 C1 C2 Si2 -178.7(8) . . . . ?
P1 C1 C2 C3 1.6(15) . . . . ?
Si1 C1 C2 Si2 0.0(16) . . . . ?
Si1 C1 C2 C3 -179.6(8) . . . . ?
Si2 C2 C3 C4 180.0(7) . . . . ?
Si3 C4 C5 P1 179.2(8) . . . . ?
Si3 C4 C5 Si4 5.3(18) . . . . ?
C1 P1 C5 Si4 176.1(6) . . . . ?
C1 P1 C5 C4 1.1(12) . . . . ?
C1 C2 C3 C4 -0.3(13) . . . . ?
C2 C3 C4 Si3 -180.0(7) . . . . ?
C2 C3 C4 C5 -0.5(12) . . . . ?
C3 C4 C5 P1 -0.1(16) . . . . ?
C3 C4 C5 Si4 -174.1(9) . . . . ?
C5 P1 C1 Si1 179.2(6) . . . . ?
C5 P1 C1 C2 -1.9(10) . . . . ?
C15 Si4 C5 P1 139.9(8) . . . . ?
C15 Si4 C5 C4 -45.3(14) . . . . ?
C16 Si4 C5 P1 -90.6(8) . . . . ?
C16 Si4 C5 C4 84.3(13) . . . . ?
C17 Si4 C5 P1 28.4(9) . . . . ?
C17 Si4 C5 C4 -156.8(11) . . . . ?
